data_2201937
loop_
_publ_author_name
'Xi-Shi Tai'
'Xian-Hong Yin'
'Min-Yu Tan'
'Yi-Zhi Li'

_publ_section_title
;
 3-Indolylformaldehyde isonicotinoylhydrazone methanol solvate
;
_journal_issue 5
_journal_name_full 'Acta Crystallographica Section E'
_journal_page_first o681
_journal_page_last o682
_journal_paper_doi 10.1107/S1600536803008286
_journal_volume 59
_journal_year 2003
_chemical_formula_iupac 'C15 H12 N4 O, C H4 O'
_chemical_formula_moiety 'C15 H12 N4 O, C H4 O'
_chemical_formula_sum 'C16 H16 N4 O2'
_chemical_formula_weight 296.33
_chemical_name_systematic
;
3-Indolylformaldehyde isonicotinoylhydrazone monomethanol
;
_space_group_IT_number 14
_symmetry_cell_setting monoclinic
_symmetry_space_group_name_Hall '-P 2ybc'
_symmetry_space_group_name_H-M 'P 1 21/c 1'
_atom_sites_solution_hydrogens geom
_atom_sites_solution_primary direct
_atom_sites_solution_secondary difmap
_audit_creation_method SHELXL-97
_cell_angle_alpha 90.00
_cell_angle_beta 115.020(10)
_cell_angle_gamma 90.00
_cell_formula_units_Z 4
_cell_length_a 10.520(2)
_cell_length_b 14.020(3)
_cell_length_c 11.146(3)
_cell_measurement_reflns_used 694
_cell_measurement_temperature 293(2)
_cell_measurement_theta_max 23.63
_cell_measurement_theta_min 2.48
_cell_volume 1489.7(6)
_computing_cell_refinement SMART
_computing_data_collection 'SMART (Bruker, 2000)'
_computing_data_reduction 'SAINT (Bruker, 2000)'
_computing_molecular_graphics SHELXTL
_computing_publication_material SHELXTL
_computing_structure_refinement SHELXTL
_computing_structure_solution 'SHELXTL (Bruker, 2000)'
_diffrn_ambient_temperature 293(2)
_diffrn_measured_fraction_theta_full 0.997
_diffrn_measured_fraction_theta_max 0.997
_diffrn_measurement_device_type 'Bruker SMART Apex CCD'
_diffrn_measurement_method '\f and \w'
_diffrn_radiation_monochromator graphite
_diffrn_radiation_source 'sealed tube'
_diffrn_radiation_type MoK\a
_diffrn_radiation_wavelength 0.71073
_diffrn_reflns_av_R_equivalents 0.0475
_diffrn_reflns_av_sigmaI/netI 0.0473
_diffrn_reflns_limit_h_max 12
_diffrn_reflns_limit_h_min -12
_diffrn_reflns_limit_k_max 12
_diffrn_reflns_limit_k_min -16
_diffrn_reflns_limit_l_max 11
_diffrn_reflns_limit_l_min -13
_diffrn_reflns_number 7186
_diffrn_reflns_theta_full 25.00
_diffrn_reflns_theta_max 25.00
_diffrn_reflns_theta_min 2.14
_diffrn_standards_decay_% none
_diffrn_standards_interval_count none
_exptl_absorpt_coefficient_mu 0.091
_exptl_absorpt_correction_type none
_exptl_crystal_colour 'pale yellow'
_exptl_crystal_density_diffrn 1.321
_exptl_crystal_density_method 'not measured'
_exptl_crystal_description plate
_exptl_crystal_F_000 624
_exptl_crystal_size_max 0.3
_exptl_crystal_size_mid 0.2
_exptl_crystal_size_min 0.2
_refine_diff_density_max 0.144
_refine_diff_density_min -0.147
_refine_ls_extinction_coef 0.017(2)
_refine_ls_extinction_expression Fc^*^=kFc[1+0.001xFc^2^\l^3^/sin(2\q)]^-1/4^
_refine_ls_extinction_method SHELXL97
_refine_ls_goodness_of_fit_ref 0.961
_refine_ls_hydrogen_treatment constr
_refine_ls_matrix_type full
_refine_ls_number_parameters 202
_refine_ls_number_reflns 2621
_refine_ls_number_restraints 0
_refine_ls_restrained_S_all 0.961
_refine_ls_R_factor_all 0.0591
_refine_ls_R_factor_gt 0.0404
_refine_ls_shift/su_max 0.001
_refine_ls_shift/su_mean 0.001
_refine_ls_structure_factor_coef Fsqd
_refine_ls_weighting_details 'calc w = 1/[\s^2^(Fo^2^)+(0.0567P)^2^] where P = (Fo^2^+2Fc^2^)/3'
_refine_ls_weighting_scheme calc
_refine_ls_wR_factor_gt 0.1020
_refine_ls_wR_factor_ref 0.1071
_reflns_number_gt 1836
_reflns_number_total 2621
_reflns_threshold_expression I>2\s(I)
_cod_data_source_file cv6180.cif
_cod_data_source_block I
_cod_depositor_comments
;
The following automatic conversions were performed:
'_symmetry_cell_setting' value 'Monoclinic' changed to 'monoclinic'
according to '/home/saulius/struct/CIF-dictionaries/cif_core.dic'
dictionary named 'cif_core.dic' version 2.4.1 from 2010-06-29.

Automatic conversion script
Id: cif_fix_enum 1527 2010-12-29 10:47:43Z saulius 

The following automatic conversions were performed:

'_symmetry_cell_setting' value 'Monoclinic' changed to 'monoclinic'
according to /home/saulius/struct/CIF-dictionaries/cif_core.dic
dictionary named 'cif_core.dic' version 2.4.1 from 2010-06-29.

Automatic conversion script
Id: cif_fix_values 1715 2011-07-08 13:25:40Z adriana 
;
_cod_original_sg_symbol_H-M 'P 21/c'
_cod_database_code 2201937
_cod_database_fobs_code 2201937

loop_
_symmetry_equiv_pos_as_xyz
'x, y, z'
'-x, y+1/2, -z+1/2'
'-x, -y, -z'
'x, -y-1/2, z-1/2'

loop_
_atom_site_label
_atom_site_fract_x
_atom_site_fract_y
_atom_site_fract_z
_atom_site_U_iso_or_equiv
_atom_site_adp_type
_atom_site_calc_flag
_atom_site_refinement_flags
_atom_site_occupancy
_atom_site_disorder_assembly
_atom_site_disorder_group
_atom_site_type_symbol
C1 -0.19559(18) 0.28135(13) 0.37420(18) 0.0559(5) Uani d . 1 . . C
H1 -0.1691 0.3284 0.3304 0.067 Uiso calc R 1 . . H
C2 -0.2996(2) 0.29898(14) 0.41623(19) 0.0659(6) Uani d . 1 . . C
H2 -0.3416 0.3588 0.3994 0.079 Uiso calc R 1 . . H
C3 -0.27956(19) 0.15215(15) 0.50263(19) 0.0609(5) Uani d . 1 . . C
H3 -0.3071 0.1069 0.5478 0.073 Uiso calc R 1 . . H
C4 -0.17561(17) 0.12745(13) 0.46488(17) 0.0519(5) Uani d . 1 . . C
H4 -0.1351 0.0672 0.4840 0.062 Uiso calc R 1 . . H
C5 -0.13182(15) 0.19349(11) 0.39792(15) 0.0407(4) Uani d . 1 . . C
C6 -0.01976(16) 0.16207(12) 0.35757(16) 0.0431(4) Uani d . 1 . . C
C7 0.17092(16) 0.25209(12) 0.19377(15) 0.0463(4) Uani d . 1 . . C
H7 0.1292 0.3118 0.1698 0.056 Uiso calc R 1 . . H
C8 0.28288(16) 0.22478(12) 0.15949(15) 0.0439(4) Uani d . 1 . . C
C9 0.32855(16) 0.27403(13) 0.07909(16) 0.0502(4) Uani d . 1 . . C
H9 0.2927 0.3322 0.0391 0.060 Uiso calc R 1 . . H
C10 0.45941(16) 0.14278(13) 0.13866(16) 0.0472(4) Uani d . 1 . . C
C11 0.55589(18) 0.07111(14) 0.15407(18) 0.0591(5) Uani d . 1 . . C
H11 0.6157 0.0743 0.1122 0.071 Uiso calc R 1 . . H
C12 0.5598(2) -0.00428(14) 0.2330(2) 0.0674(6) Uani d . 1 . . C
H12 0.6237 -0.0533 0.2455 0.081 Uiso calc R 1 . . H
C13 0.4692(2) -0.00895(14) 0.2954(2) 0.0665(5) Uani d . 1 . . C
H13 0.4748 -0.0609 0.3493 0.080 Uiso calc R 1 . . H
C14 0.37244(18) 0.06107(13) 0.27885(17) 0.0547(5) Uani d . 1 . . C
H14 0.3119 0.0566 0.3199 0.066 Uiso calc R 1 . . H
C15 0.36653(16) 0.13929(12) 0.19903(15) 0.0440(4) Uani d . 1 . . C
O2 -0.00306(15) 0.43229(9) 0.28725(14) 0.0774(4) Uani d . 1 . . O
H2E -0.0198 0.4716 0.2280 0.116 Uiso calc R 1 . . H
C16 0.1067(3) 0.4640(2) 0.4007(3) 0.1208(10) Uani d . 1 . . C
H2A 0.0862 0.5269 0.4218 0.145 Uiso calc R 1 . . H
H2B 0.1908 0.4657 0.3870 0.145 Uiso calc R 1 . . H
H2C 0.1197 0.4215 0.4725 0.145 Uiso calc R 1 . . H
N1 -0.34306(15) 0.23570(12) 0.47919(14) 0.0610(4) Uani d . 1 . . N
N2 0.02328(13) 0.22389(10) 0.29073(12) 0.0460(4) Uani d . 1 . . N
H2D -0.0133 0.2797 0.2696 0.055 Uiso calc R 1 . . H
N3 0.12908(13) 0.19360(10) 0.25752(13) 0.0479(4) Uani d . 1 . . N
N4 0.43341(14) 0.22574(11) 0.06633(13) 0.0533(4) Uani d . 1 . . N
H4A 0.4770 0.2440 0.0202 0.064 Uiso calc R 1 . . H
O1 0.02967(13) 0.08129(8) 0.38568(13) 0.0624(4) Uani d . 1 . . O

loop_
_atom_site_aniso_label
_atom_site_aniso_U_11
_atom_site_aniso_U_22
_atom_site_aniso_U_33
_atom_site_aniso_U_12
_atom_site_aniso_U_13
_atom_site_aniso_U_23
C1 0.0630(11) 0.0490(11) 0.0725(12) 0.0071(9) 0.0451(10) 0.0089(9)
C2 0.0694(12) 0.0616(13) 0.0850(14) 0.0181(10) 0.0505(12) 0.0089(11)
C3 0.0648(12) 0.0679(13) 0.0683(12) -0.0044(11) 0.0459(10) 0.0053(10)
C4 0.0575(10) 0.0495(11) 0.0612(11) 0.0011(9) 0.0373(9) 0.0049(9)
C5 0.0416(9) 0.0422(10) 0.0440(9) -0.0034(8) 0.0235(8) -0.0046(7)
C6 0.0502(10) 0.0372(10) 0.0512(10) -0.0013(8) 0.0305(8) -0.0027(8)
C7 0.0476(10) 0.0498(10) 0.0474(9) 0.0012(8) 0.0258(8) 0.0020(8)
C8 0.0431(9) 0.0501(10) 0.0443(9) -0.0057(8) 0.0242(8) -0.0025(8)
C9 0.0478(10) 0.0569(11) 0.0532(10) -0.0031(9) 0.0284(8) 0.0033(9)
C10 0.0458(9) 0.0540(11) 0.0477(10) -0.0090(9) 0.0256(8) -0.0063(9)
C11 0.0526(11) 0.0683(13) 0.0706(12) -0.0022(10) 0.0399(10) -0.0079(10)
C12 0.0655(12) 0.0576(12) 0.0927(15) 0.0090(10) 0.0464(12) 0.0043(11)
C13 0.0712(12) 0.0554(12) 0.0871(14) 0.0026(11) 0.0472(12) 0.0097(11)
C14 0.0553(11) 0.0565(11) 0.0649(12) -0.0028(9) 0.0377(9) 0.0014(9)
C15 0.0418(9) 0.0525(11) 0.0440(9) -0.0082(8) 0.0241(8) -0.0054(8)
O2 0.0863(10) 0.0555(9) 0.0812(10) -0.0098(8) 0.0266(8) 0.0135(7)
C16 0.123(2) 0.098(2) 0.103(2) -0.0201(18) 0.0109(18) 0.0075(17)
N1 0.0577(9) 0.0746(11) 0.0661(10) 0.0038(9) 0.0411(8) -0.0007(9)
N2 0.0489(8) 0.0443(8) 0.0585(9) 0.0069(7) 0.0359(7) 0.0064(7)
N3 0.0498(8) 0.0515(9) 0.0559(9) 0.0037(7) 0.0355(7) 0.0010(7)
N4 0.0523(8) 0.0667(10) 0.0560(9) -0.0036(8) 0.0374(7) 0.0036(8)
O1 0.0833(9) 0.0416(7) 0.0882(10) 0.0115(7) 0.0613(8) 0.0088(6)

loop_
_atom_type_symbol
_atom_type_description
_atom_type_scat_dispersion_real
_atom_type_scat_dispersion_imag
_atom_type_scat_source
C C 0.0033 0.0016 'International Tables Vol C Tables 4.2.6.8 and 6.1.1.4'
H H 0.0000 0.0000 'International Tables Vol C Tables 4.2.6.8 and 6.1.1.4'
N N 0.0061 0.0033 'International Tables Vol C Tables 4.2.6.8 and 6.1.1.4'
O O 0.0106 0.0060 'International Tables Vol C Tables 4.2.6.8 and 6.1.1.4'

loop_
_geom_angle_atom_site_label_1
_geom_angle_atom_site_label_2
_geom_angle_atom_site_label_3
_geom_angle
C5 C1 C2 119.15(16)
C5 C1 H1 120.4
C2 C1 H1 120.4
N1 C2 C1 123.99(18)
N1 C2 H2 118.0
C1 C2 H2 118.0
N1 C3 C4 124.49(17)
N1 C3 H3 117.8
C4 C3 H3 117.8
C3 C4 C5 119.11(17)
C3 C4 H4 120.4
C5 C4 H4 120.4
C1 C5 C4 117.17(15)
C1 C5 C6 126.12(14)
C4 C5 C6 116.72(15)
O1 C6 N2 122.08(14)
O1 C6 C5 119.79(14)
N2 C6 C5 118.13(15)
N3 C7 C8 119.39(15)
N3 C7 H7 120.3
C8 C7 H7 120.3
C9 C8 C7 126.46(16)
C9 C8 C15 106.35(14)
C7 C8 C15 127.16(14)
N4 C9 C8 110.13(16)
N4 C9 H9 124.9
C8 C9 H9 124.9
N4 C10 C11 129.75(15)
N4 C10 C15 107.74(15)
C11 C10 C15 122.51(16)
C12 C11 C10 117.53(16)
C12 C11 H11 121.2
C10 C11 H11 121.2
C11 C12 C13 121.03(17)
C11 C12 H12 119.5
C13 C12 H12 119.5
C14 C13 C12 121.58(17)
C14 C13 H13 119.2
C12 C13 H13 119.2
C13 C14 C15 118.60(16)
C13 C14 H14 120.7
C15 C14 H14 120.7
C14 C15 C10 118.73(16)
C14 C15 C8 134.80(14)
C10 C15 C8 106.47(14)
C16 O2 H2E 109.5
O2 C16 H2A 109.5
O2 C16 H2B 109.5
H2A C16 H2B 109.5
O2 C16 H2C 109.5
H2A C16 H2C 109.5
H2B C16 H2C 109.5
C3 N1 C2 116.08(15)
C6 N2 N3 116.77(13)
C6 N2 H2D 121.6
N3 N2 H2D 121.6
C7 N3 N2 117.25(14)
C9 N4 C10 109.31(13)
C9 N4 H4A 125.3
C10 N4 H4A 125.3

loop_
_geom_bond_atom_site_label_1
_geom_bond_atom_site_label_2
_geom_bond_site_symmetry_2
_geom_bond_distance
_geom_bond_publ_flag
C1 C5 . 1.374(2) ?
C1 C2 . 1.382(2) ?
C1 H1 . 0.9300 ?
C2 N1 . 1.327(2) ?
C2 H2 . 0.9300 ?
C3 N1 . 1.319(2) ?
C3 C4 . 1.372(2) ?
C3 H3 . 0.9300 ?
C4 C5 . 1.385(2) ?
C4 H4 . 0.9300 ?
C5 C6 . 1.495(2) ?
C6 O1 . 1.2302(18) ?
C6 N2 . 1.3403(19) ?
C7 N3 . 1.2789(19) ?
C7 C8 . 1.435(2) ?
C7 H7 . 0.9300 ?
C8 C9 . 1.369(2) ?
C8 C15 . 1.441(2) ?
C9 N4 . 1.352(2) ?
C9 H9 . 0.9300 ?
C10 N4 . 1.375(2) ?
C10 C11 . 1.386(2) ?
C10 C15 . 1.402(2) ?
C11 C12 . 1.365(3) ?
C11 H11 . 0.9300 ?
C12 C13 . 1.399(2) ?
C12 H12 . 0.9300 ?
C13 C14 . 1.369(2) ?
C13 H13 . 0.9300 ?
C14 C15 . 1.397(2) ?
C14 H14 . 0.9300 ?
O2 C16 . 1.377(3) ?
O2 H2E . 0.8200 ?
C16 H2A . 0.9600 ?
C16 H2B . 0.9600 ?
C16 H2C . 0.9600 ?
N2 N3 . 1.3801(16) ?
N2 H2D . 0.8600 ?
N4 H4A . 0.8600 ?

loop_
_geom_hbond_atom_site_label_D
_geom_hbond_atom_site_label_H
_geom_hbond_atom_site_label_A
_geom_hbond_site_symmetry_A
_geom_hbond_distance_DH
_geom_hbond_distance_HA
_geom_hbond_distance_DA
_geom_hbond_angle_DHA
N4 H4A N1 4_665 0.86 2.15 2.9491(19) 155
N2 H2D O2 . 0.86 2.15 2.934(2) 152
O2 H2E O1 2 0.82 1.97 2.7751(18) 168

loop_
_cod_related_entry_id
_cod_related_entry_database
_cod_related_entry_code
1 ChemSpider 21174972
